data_4128639
loop_
_publ_author_name
'Frentzel-Beyme, Louis'
'Klo\&s, Marvin'
'Kolodzeiski, Pascal'
'Pallach, Roman'
'Henke, Sebastian'

_publ_section_title
;
 Meltable Mixed-Linker Zeolitic Imidazolate Frameworks and Their
 Microporous Glasses: From Melting Point Engineering to Selective
 Hydrocarbon Sorption.
;
_journal_issue 31
_journal_name_full 'Journal of the American Chemical Society'
_journal_page_first 12362
_journal_page_last 12371
_journal_paper_doi 10.1021/jacs.9b05558
_journal_volume 141
_journal_year 2019
_chemical_formula_moiety 'C6 H6 Co N4'
_chemical_formula_sum 'C6 H6 Co N4'
_chemical_formula_weight 193.08
_space_group_crystal_system tetragonal
_space_group_IT_number 110
_space_group_name_Hall 'I 4bw -2c'
_space_group_name_H-M_alt 'I 41 c d'
_atom_sites_solution_hydrogens geom
_audit_creation_date 2019-02-21
_audit_creation_method
;
Olex2 1.2
(compiled May 18 2018 14:05:52 for OlexSys, GUI svn.r5506)
;
_cell_angle_alpha 90
_cell_angle_beta 90
_cell_angle_gamma 90
_cell_formula_units_Z 32
_cell_length_a 23.549(5)
_cell_length_b 23.549(5)
_cell_length_c 12.446(2)
_cell_measurement_reflns_used 9651
_cell_measurement_temperature 400(2)
_cell_measurement_theta_max 28.59
_cell_measurement_theta_min 2.45
_cell_volume 6902(2)
_computing_cell_refinement 'SAINT V8.38A (?, 2016)'
_computing_data_reduction 'SAINT V8.38A (?, 2016)'
_computing_molecular_graphics 'Olex2 (Dolomanov et al., 2009)'
_computing_publication_material 'Olex2 (Dolomanov et al., 2009)'
_computing_structure_refinement 'ShelXL (Sheldrick, 2015)'
_diffrn_ambient_temperature 400.0
_diffrn_measured_fraction_theta_full 0.996
_diffrn_measured_fraction_theta_max 0.997
_diffrn_measurement_device_type 'Bruker APEX-II CCD'
_diffrn_measurement_method '\f and \w scans'
_diffrn_radiation_type MoK\a
_diffrn_radiation_wavelength 0.71073
_diffrn_reflns_av_R_equivalents 0.1245
_diffrn_reflns_av_unetI/netI 0.0367
_diffrn_reflns_Laue_measured_fraction_full 0.996
_diffrn_reflns_Laue_measured_fraction_max 0.997
_diffrn_reflns_limit_h_max 38
_diffrn_reflns_limit_h_min -38
_diffrn_reflns_limit_k_max 39
_diffrn_reflns_limit_k_min -39
_diffrn_reflns_limit_l_max 20
_diffrn_reflns_limit_l_min -20
_diffrn_reflns_number 154274
_diffrn_reflns_point_group_measured_fraction_full 0.996
_diffrn_reflns_point_group_measured_fraction_max 0.996
_diffrn_reflns_theta_full 25.242
_diffrn_reflns_theta_max 36.307
_diffrn_reflns_theta_min 2.533
_diffrn_standards_number 0
_exptl_absorpt_coefficient_mu 1.929
_exptl_absorpt_correction_T_max 0.7471
_exptl_absorpt_correction_T_min 0.5555
_exptl_absorpt_correction_type multi-scan
_exptl_absorpt_process_details
;
SADABS-2016/2 (Bruker,2016) was used for absorption correction.
wR2(int) was 0.0880 before and 0.0496 after correction.
The Ratio of minimum to maximum transmission is 0.7435.
The \l/2 correction factor is Not present.
;
_exptl_crystal_colour 'dark violet'
_exptl_crystal_colour_modifier dark
_exptl_crystal_colour_primary violet
_exptl_crystal_density_diffrn 1.486
_exptl_crystal_description prism
_exptl_crystal_F_000 3104
_exptl_crystal_size_max 0.612
_exptl_crystal_size_mid 0.492
_exptl_crystal_size_min 0.422
_refine_diff_density_max 0.213
_refine_diff_density_min -0.321
_refine_diff_density_rms 0.049
_refine_ls_abs_structure_details
;
 Flack x determined using 1595 quotients [(I+)-(I-)]/[(I+)+(I-)]
 (Parsons, Flack and Wagner, Acta Cryst. B69 (2013) 249-259).
;
_refine_ls_abs_structure_Flack -0.05(3)
_refine_ls_extinction_method none
_refine_ls_goodness_of_fit_ref 0.961
_refine_ls_hydrogen_treatment constr
_refine_ls_matrix_type full
_refine_ls_number_parameters 199
_refine_ls_number_reflns 8340
_refine_ls_number_restraints 1
_refine_ls_restrained_S_all 0.961
_refine_ls_R_factor_all 0.0903
_refine_ls_R_factor_gt 0.0411
_refine_ls_shift/su_max 0.000
_refine_ls_shift/su_mean 0.000
_refine_ls_structure_factor_coef Fsqd
_refine_ls_weighting_details 'w=1/[\s^2^(Fo^2^)+(0.0744P)^2^] where P=(Fo^2^+2Fc^2^)/3'
_refine_ls_weighting_scheme calc
_refine_ls_wR_factor_gt 0.1071
_refine_ls_wR_factor_ref 0.1359
_reflns_Friedel_coverage 0.927
_reflns_Friedel_fraction_full 0.996
_reflns_Friedel_fraction_max 0.996
_reflns_number_gt 4409
_reflns_number_total 8340
_reflns_threshold_expression 'I > 2\s(I)'
_cod_data_source_file VT_ZIF-zni_Co_400K.cif
_cod_data_source_block pk59zni_co_400k_red
_cod_original_cell_volume 6902(3)
_cod_database_code 4128639
_shelx_shelxl_version_number 2014/7
_shelx_space_group_comment
;
The symmetry employed for this shelxl refinement is uniquely defined
by the following loop, which should always be used as a source of
symmetry information in preference to the above space-group names.
They are only intended as comments.
;
_shelx_estimated_absorpt_t_max 0.497
_shelx_estimated_absorpt_t_min 0.385
_olex2_refinement_description
;
1. Fixed Uiso
 At 1.2 times of:
  All C(H) groups
2.a Aromatic/amide H refined with riding coordinates:
 C11(H11), C41(H41), C13(H13), C12(H12), C22(H22), C21(H21), C43(H43),
 C23(H23), C31(H31), C32(H32), C33(H33), C42(H42)
;
_olex2_submission_special_instructions 'No special instructions were received'

loop_
_space_group_symop_operation_xyz
'x, y, z'
'-x+1/2, -y+1/2, z+1/2'
'-y, x+1/2, z+1/4'
'y+1/2, -x, z+3/4'
'x, -y, z+1/2'
'-x+1/2, y+1/2, z'
'-y, -x+1/2, z+3/4'
'y+1/2, x, z+1/4'
'x+1/2, y+1/2, z+1/2'
'-x+1, -y+1, z+1'
'-y+1/2, x+1, z+3/4'
'y+1, -x+1/2, z+5/4'
'x+1/2, -y+1/2, z+1'
'-x+1, y+1, z+1/2'
'-y+1/2, -x+1, z+5/4'
'y+1, x+1/2, z+3/4'

loop_
_atom_site_label
_atom_site_type_symbol
_atom_site_fract_x
_atom_site_fract_y
_atom_site_fract_z
_atom_site_U_iso_or_equiv
_atom_site_adp_type
_atom_site_occupancy
_atom_site_site_symmetry_order
_atom_site_calc_flag
_atom_site_refinement_flags_posn
Co1 Co 0.40038(2) 0.64880(2) 0.45746(3) 0.05210(16) Uani 1 1 d .
Co2 Co 0.35093(2) 0.40329(2) 0.41152(3) 0.05052(15) Uani 1 1 d .
N21 N 0.48284(16) 0.64050(17) 0.4889(3) 0.0655(10) Uani 1 1 d .
N41 N 0.37758(15) 0.71693(12) 0.3732(3) 0.0533(7) Uani 1 1 d .
N12 N 0.34924(14) 0.48636(14) 0.3784(3) 0.0589(8) Uani 1 1 d .
N31 N 0.3652(2) 0.65849(18) 0.6022(3) 0.0679(10) Uani 1 1 d .
N11 N 0.37212(16) 0.57781(15) 0.3900(3) 0.0626(9) Uani 1 1 d .
C11 C 0.3797(2) 0.52504(16) 0.4280(4) 0.0639(11) Uani 1 1 d .
H11 H 0.4048 0.5164 0.4855 0.077 Uiso 1 1 calc R
C41 C 0.40752(14) 0.74787(19) 0.3035(4) 0.0534(7) Uani 1 1 d .
H41 H 0.4456 0.7395 0.2841 0.064 Uiso 1 1 calc R
C13 C 0.3205(2) 0.5148(2) 0.3023(4) 0.0774(13) Uani 1 1 d .
H13 H 0.2945 0.4984 0.2530 0.093 Uiso 1 1 calc R
C12 C 0.3348(2) 0.5712(2) 0.3070(4) 0.0718(12) Uani 1 1 d .
H12 H 0.3212 0.6004 0.2610 0.086 Uiso 1 1 calc R
C22 C 0.5082(3) 0.6494(4) 0.5845(5) 0.127(3) Uani 1 1 d .
H22 H 0.4898 0.6636 0.6469 0.153 Uiso 1 1 calc R
C21 C 0.52572(19) 0.6230(3) 0.4286(4) 0.0775(14) Uani 1 1 d .
H21 H 0.5215 0.6154 0.3541 0.093 Uiso 1 1 calc R
C43 C 0.32612(18) 0.7887(2) 0.3138(4) 0.0698(11) Uani 1 1 d .
H43 H 0.2953 0.8141 0.3031 0.084 Uiso 1 1 calc R
N22 N 0.57449(16) 0.61688(17) 0.4783(3) 0.0660(9) Uani 1 1 d .
C23 C 0.5629(3) 0.6354(5) 0.5784(5) 0.128(3) Uani 1 1 d .
H23 H 0.5894 0.6380 0.6356 0.154 Uiso 1 1 calc R
C31 C 0.3586(2) 0.61854(19) 0.6763(4) 0.0717(12) Uani 1 1 d .
H31 H 0.3623 0.5792 0.6607 0.086 Uiso 1 1 calc R
C32 C 0.3582(3) 0.7075(2) 0.6572(5) 0.108(2) Uani 1 1 d .
H32 H 0.3612 0.7446 0.6275 0.129 Uiso 1 1 calc R
N32 N 0.34653(18) 0.63758(18) 0.7727(3) 0.0649(10) Uani 1 1 d .
C33 C 0.3463(3) 0.6955(2) 0.7613(5) 0.110(2) Uani 1 1 d .
H33 H 0.3391 0.7224 0.8166 0.131 Uiso 1 1 calc R
C42 C 0.32615(17) 0.74324(18) 0.3807(4) 0.0661(10) Uani 1 1 d .
H42 H 0.2955 0.7317 0.4252 0.079 Uiso 1 1 calc R
N42 N 0.37845(14) 0.79197(14) 0.2638(3) 0.0552(7) Uani 1 1 d .

loop_
_atom_site_aniso_label
_atom_site_aniso_U_11
_atom_site_aniso_U_22
_atom_site_aniso_U_33
_atom_site_aniso_U_23
_atom_site_aniso_U_13
_atom_site_aniso_U_12
Co1 0.0568(3) 0.0461(3) 0.0534(3) 0.0110(2) 0.0049(2) 0.0017(2)
Co2 0.0526(3) 0.0496(3) 0.0494(2) -0.0024(2) 0.0145(2) -0.0010(2)
N21 0.061(2) 0.072(2) 0.063(2) -0.0019(18) -0.0027(18) 0.0032(16)
N41 0.0636(19) 0.0413(15) 0.0549(14) 0.0099(13) 0.0032(15) -0.0008(13)
N12 0.068(2) 0.0469(19) 0.0621(18) -0.0003(16) 0.0004(16) -0.0002(14)
N31 0.078(3) 0.069(3) 0.0569(18) 0.0184(18) 0.0179(19) 0.0122(19)
N11 0.067(2) 0.0482(18) 0.073(2) 0.0037(16) -0.0050(18) -0.0009(16)
C11 0.069(3) 0.049(2) 0.073(3) 0.011(2) -0.014(2) 0.0027(19)
C41 0.0585(18) 0.0507(17) 0.0509(14) 0.0088(12) 0.004(2) 0.000(2)
C13 0.076(3) 0.068(3) 0.089(3) -0.010(2) -0.016(3) 0.007(2)
C12 0.069(3) 0.070(3) 0.077(3) 0.005(2) -0.008(2) 0.009(2)
C22 0.080(4) 0.232(9) 0.070(3) -0.048(4) -0.008(3) 0.035(5)
C21 0.059(3) 0.118(4) 0.056(2) -0.013(3) -0.006(2) 0.017(3)
C43 0.051(2) 0.073(3) 0.085(3) 0.026(2) 0.001(2) 0.006(2)
N22 0.058(2) 0.078(2) 0.0622(19) -0.0036(18) -0.0129(17) 0.0034(18)
C23 0.071(4) 0.247(9) 0.066(3) -0.039(5) -0.024(3) 0.022(5)
C31 0.102(3) 0.053(2) 0.0606(19) 0.008(2) 0.023(2) 0.002(2)
C32 0.177(6) 0.061(3) 0.085(3) 0.027(3) 0.046(4) 0.030(3)
N32 0.073(3) 0.060(2) 0.061(2) 0.0090(18) 0.0189(19) 0.0080(17)
C33 0.187(7) 0.065(3) 0.077(3) 0.012(3) 0.046(4) 0.033(3)
C42 0.052(2) 0.067(2) 0.079(2) 0.019(2) 0.0082(19) -0.0064(18)
N42 0.0533(18) 0.0569(18) 0.0553(15) 0.0142(14) -0.0006(14) 0.0001(15)

loop_
_atom_type_symbol
_atom_type_description
_atom_type_scat_dispersion_real
_atom_type_scat_dispersion_imag
_atom_type_scat_source
C C 0.0033 0.0016 'International Tables Vol C Tables 4.2.6.8 and 6.1.1.4'
H H 0.0000 0.0000 'International Tables Vol C Tables 4.2.6.8 and 6.1.1.4'
Co Co 0.3494 0.9721 'International Tables Vol C Tables 4.2.6.8 and 6.1.1.4'
N N 0.0061 0.0033 'International Tables Vol C Tables 4.2.6.8 and 6.1.1.4'

loop_
_geom_angle_atom_site_label_1
_geom_angle_atom_site_label_2
_geom_angle_atom_site_label_3
_geom_angle
_geom_angle_site_symmetry_1
_geom_angle_site_symmetry_3
N21 Co1 N31 103.79(18) . .
N41 Co1 N21 116.47(15) . .
N41 Co1 N31 105.76(15) . .
N11 Co1 N21 109.10(17) . .
N11 Co1 N41 111.43(16) . .
N11 Co1 N31 109.83(18) . .
N12 Co2 N22 109.60(16) . 10_554
N32 Co2 N12 107.14(18) 5_564 .
N32 Co2 N22 107.04(17) 5_564 10_554
N42 Co2 N12 114.14(15) 8_455 .
N42 Co2 N22 106.23(15) 8_455 10_554
N42 Co2 N32 112.46(16) 8_455 5_564
C22 N21 Co1 126.2(4) . .
C21 N21 Co1 131.6(3) . .
C21 N21 C22 102.2(4) . .
C41 N41 Co1 129.8(3) . .
C41 N41 C42 105.4(3) . .
C42 N41 Co1 124.7(3) . .
C11 N12 Co2 124.8(3) . .
C11 N12 C13 105.1(3) . .
C13 N12 Co2 130.0(3) . .
C31 N31 Co1 126.5(3) . .
C31 N31 C32 103.9(4) . .
C32 N31 Co1 127.2(3) . .
C11 N11 Co1 125.9(3) . .
C11 N11 C12 104.3(4) . .
C12 N11 Co1 129.2(3) . .
N12 C11 N11 113.8(4) . .
N12 C11 H11 123.1 . .
N11 C11 H11 123.1 . .
N41 C41 H41 123.4 . .
N41 C41 N42 113.2(3) . .
N42 C41 H41 123.4 . .
N12 C13 H13 125.4 . .
N12 C13 C12 109.3(4) . .
C12 C13 H13 125.4 . .
N11 C12 C13 107.4(4) . .
N11 C12 H12 126.3 . .
C13 C12 H12 126.3 . .
N21 C22 H22 125.1 . .
C23 C22 N21 109.9(5) . .
C23 C22 H22 125.1 . .
N21 C21 H21 122.1 . .
N22 C21 N21 115.8(4) . .
N22 C21 H21 122.1 . .
C42 C43 H43 125.7 . .
C42 C43 N42 108.6(4) . .
N42 C43 H43 125.7 . .
C21 N22 Co2 126.8(3) . 10_554
C21 N22 C23 102.8(4) . .
C23 N22 Co2 129.7(4) . 10_554
C22 C23 N22 109.2(5) . .
C22 C23 H23 125.4 . .
N22 C23 H23 125.4 . .
N31 C31 H31 122.6 . .
N32 C31 N31 114.7(4) . .
N32 C31 H31 122.6 . .
N31 C32 H32 125.4 . .
N31 C32 C33 109.3(4) . .
C33 C32 H32 125.4 . .
C31 N32 Co2 128.3(3) . 5_565
C31 N32 C33 104.3(4) . .
C33 N32 Co2 125.0(4) . 5_565
C32 C33 N32 107.8(5) . .
C32 C33 H33 126.1 . .
N32 C33 H33 126.1 . .
N41 C42 H42 125.7 . .
C43 C42 N41 108.5(4) . .
C43 C42 H42 125.7 . .
C41 N42 Co2 129.3(3) . 16_454
C41 N42 C43 104.3(3) . .
C43 N42 Co2 126.4(3) . 16_454

loop_
_geom_bond_atom_site_label_1
_geom_bond_atom_site_label_2
_geom_bond_distance
_geom_bond_site_symmetry_2
Co1 N21 1.991(4) .
Co1 N41 1.991(3) .
Co1 N31 1.996(4) .
Co1 N11 1.986(4) .
Co2 N12 2.000(3) .
Co2 N22 2.000(4) 10_554
Co2 N32 1.981(4) 5_564
Co2 N42 1.972(3) 8_455
N21 C22 1.347(7) .
N21 C21 1.323(6) .
N41 C41 1.334(5) .
N41 C42 1.364(5) .
N12 C11 1.313(5) .
N12 C13 1.342(6) .
N31 C31 1.326(6) .
N31 C32 1.352(7) .
N11 C11 1.342(5) .
N11 C12 1.365(7) .
C11 H11 0.9500 .
C41 H41 0.9500 .
C41 N42 1.339(5) .
C13 H13 0.9500 .
C13 C12 1.372(7) .
C12 H12 0.9500 .
C22 H22 0.9500 .
C22 C23 1.331(9) .
C21 H21 0.9500 .
C21 N22 1.313(6) .
C43 H43 0.9500 .
C43 C42 1.357(6) .
C43 N42 1.383(6) .
N22 Co2 2.000(4) 10_554
N22 C23 1.348(8) .
C23 H23 0.9500 .
C31 H31 0.9500 .
C31 N32 1.312(7) .
C32 H32 0.9500 .
C32 C33 1.356(8) .
N32 Co2 1.981(4) 5_565
N32 C33 1.371(7) .
C33 H33 0.9500 .
C42 H42 0.9500 .
N42 Co2 1.972(3) 16_454
